data_7107977
loop_
_publ_author_name
'Anupam Bandyopadhyay'
'Sandip Jadhav'
'Hosahudya Gopi'

_publ_section_title
;
 alpha/gamma^4^-hybrid peptide helices: synthesis, crystal conformations
 and analogy with the alpha-helix
;
_journal_name_full Chem.Commun.
_journal_page_first 7170
_journal_paper_doi 10.1039/c2cc32911e
_journal_volume 48
_journal_year 2012
_chemical_absolute_configuration syn
_chemical_compound_source synthesis
_chemical_formula_moiety '2(C54 H76 N6 O9), O'
_chemical_formula_sum 'C54 H76 N6 O9.5'
_chemical_formula_weight 961.21
_chemical_name_common hexaM
_chemical_name_systematic 'ALPHA-GAMMA mixed peptide'
_space_group_IT_number 4
_symmetry_cell_setting monoclinic
_symmetry_Int_Tables_number 4
_symmetry_space_group_name_Hall 'P 2yb'
_symmetry_space_group_name_H-M 'P 1 21 1'
_atom_sites_solution_hydrogens geom
_atom_sites_solution_primary direct
_atom_sites_solution_secondary difmap
_audit_creation_method SHELXL-97
_cell_angle_alpha 90.00
_cell_angle_beta 107.254(7)
_cell_angle_gamma 90.00
_cell_formula_units_Z 4
_cell_length_a 14.850(6)
_cell_length_b 18.173(7)
_cell_length_c 24.075(9)
_cell_measurement_temperature 100(2)
_cell_volume 6205(4)
_computing_structure_refinement 'SHELXL-97 (Sheldrick, 2008)'
_computing_structure_solution 'SHELXS-97 (Sheldrick, 2008)'
_diffrn_ambient_pressure 101.325
_diffrn_ambient_temperature 100(2)
_diffrn_measured_fraction_theta_full 0.997
_diffrn_measured_fraction_theta_max 0.997
_diffrn_radiation_monochromator graphite
_diffrn_radiation_probe x-ray
_diffrn_radiation_type MoK\a
_diffrn_radiation_wavelength 0.71073
_diffrn_reflns_av_R_equivalents 0.0660
_diffrn_reflns_av_sigmaI/netI 0.1074
_diffrn_reflns_limit_h_max 19
_diffrn_reflns_limit_h_min -19
_diffrn_reflns_limit_k_max 24
_diffrn_reflns_limit_k_min -22
_diffrn_reflns_limit_l_max 28
_diffrn_reflns_limit_l_min -32
_diffrn_reflns_number 64901
_diffrn_reflns_theta_full 28.28
_diffrn_reflns_theta_max 28.28
_diffrn_reflns_theta_min 1.43
_diffrn_source 'fine-focus sealed tube'
_diffrn_source_type 'Graphite monochromator'
_exptl_absorpt_coefficient_mu 0.071
_exptl_absorpt_correction_T_max 0.988
_exptl_absorpt_correction_T_min 0.976
_exptl_absorpt_correction_type multi-scan
_exptl_absorpt_process_details SADABS
_exptl_crystal_colour colorless
_exptl_crystal_density_diffrn 1.029
_exptl_crystal_density_method 'not measured'
_exptl_crystal_description 'ractangular plates'
_exptl_crystal_F_000 2072
_exptl_crystal_recrystallization_method EtOAc/hexane
_exptl_crystal_size_max 0.35
_exptl_crystal_size_mid 0.28
_exptl_crystal_size_min 0.16
_refine_diff_density_max 0.204
_refine_diff_density_min -0.227
_refine_diff_density_rms 0.039
_refine_ls_abs_structure_details 'Flack H D (1983), Acta Cryst. A39, 876-881'
_refine_ls_abs_structure_Flack 0.5(7)
_refine_ls_extinction_method none
_refine_ls_goodness_of_fit_ref 0.784
_refine_ls_hydrogen_treatment constr
_refine_ls_matrix_type full
_refine_ls_number_parameters 1272
_refine_ls_number_reflns 28846
_refine_ls_number_restraints 5
_refine_ls_restrained_S_all 0.788
_refine_ls_R_factor_all 0.1256
_refine_ls_R_factor_gt 0.0579
_refine_ls_shift/su_max 0.008
_refine_ls_shift/su_mean 0.000
_refine_ls_structure_factor_coef Fsqd
_refine_ls_weighting_details 'calc w=1/[\s^2^(Fo^2^)+(0.1000P)^2^+0.0000P] where P=(Fo^2^+2Fc^2^)/3'
_refine_ls_weighting_scheme calc
_refine_ls_wR_factor_gt 0.1406
_refine_ls_wR_factor_ref 0.1724
_reflns_number_gt 13821
_reflns_number_total 28846
_reflns_threshold_expression >2sigma(I)
_cod_data_source_file c2cc32911e.txt
_cod_data_source_block P2
_cod_original_cell_volume 6204(4)
_cod_original_sg_symbol_H-M 'P 21'
_cod_database_code 7107977

loop_
_symmetry_equiv_pos_as_xyz
'x, y, z'
'-x, y+1/2, -z'

loop_
_atom_site_label
_atom_site_type_symbol
_atom_site_fract_x
_atom_site_fract_y
_atom_site_fract_z
_atom_site_U_iso_or_equiv
_atom_site_adp_type
_atom_site_occupancy
_atom_site_symmetry_multiplicity
_atom_site_calc_flag
_atom_site_refinement_flags
C1 C -0.1940(2) 0.93974(19) 0.61983(13) 0.0585(8) Uani 1 1 d .
C2 C -0.1799(3) 0.8756(2) 0.66183(16) 0.0769(10) Uani 1 1 d .
H2A H -0.1293 0.8866 0.6963 0.115 Uiso 1 1 calc R
H2B H -0.1646 0.8322 0.6437 0.115 Uiso 1 1 calc R
H2C H -0.2368 0.8674 0.6721 0.115 Uiso 1 1 calc R
C3 C -0.2702(3) 0.9216(3) 0.56354(17) 0.0956(15) Uani 1 1 d .
H3A H -0.3270 0.9077 0.5722 0.143 Uiso 1 1 calc R
H3B H -0.2495 0.8817 0.5443 0.143 Uiso 1 1 calc R
H3C H -0.2823 0.9641 0.5387 0.143 Uiso 1 1 calc R
C4 C -0.1041(3) 0.9614(2) 0.60807(15) 0.0707(9) Uani 1 1 d .
H4A H -0.1170 0.9986 0.5784 0.106 Uiso 1 1 calc R
H4B H -0.0770 0.9191 0.5952 0.106 Uiso 1 1 calc R
H4C H -0.0607 0.9803 0.6430 0.106 Uiso 1 1 calc R
C5 C -0.1910(2) 1.03416(16) 0.69283(11) 0.0455(7) Uani 1 1 d .
C6 C -0.20553(19) 1.13972(15) 0.75305(11) 0.0455(7) Uani 1 1 d .
C7 C -0.2866(2) 1.18807(18) 0.75627(13) 0.0590(9) Uani 1 1 d .
H7A H -0.3061 1.2185 0.7222 0.088 Uiso 1 1 calc R
H7B H -0.2669 1.2186 0.7902 0.088 Uiso 1 1 calc R
H7C H -0.3385 1.1578 0.7584 0.088 Uiso 1 1 calc R
C8 C -0.1262(2) 1.18631(19) 0.74411(14) 0.0618(8) Uani 1 1 d .
H8A H -0.0769 1.1548 0.7397 0.093 Uiso 1 1 calc R
H8B H -0.1018 1.2178 0.7772 0.093 Uiso 1 1 calc R
H8C H -0.1498 1.2158 0.7098 0.093 Uiso 1 1 calc R
C9 C -0.17061(19) 1.09629(16) 0.81001(11) 0.0439(7) Uani 1 1 d .
C10 C -0.2072(2) 1.00501(17) 0.87440(12) 0.0518(7) Uani 1 1 d .
H10 H -0.1386 1.0073 0.8918 0.062 Uiso 1 1 calc R
C11 C -0.2510(2) 1.0417(2) 0.91819(14) 0.0626(9) Uani 1 1 d .
H11A H -0.2309 1.0150 0.9547 0.075 Uiso 1 1 calc R
H11B H -0.2271 1.0915 0.9256 0.075 Uiso 1 1 calc R
C12 C -0.3561(2) 1.0443(2) 0.89806(14) 0.0620(9) Uani 1 1 d .
C13 C -0.4019(3) 1.1069(2) 0.87052(15) 0.0720(10) Uani 1 1 d .
H13 H -0.3666 1.1469 0.8649 0.086 Uiso 1 1 calc R
C14 C -0.4999(3) 1.1105(3) 0.85126(17) 0.0906(13) Uani 1 1 d .
H14 H -0.5302 1.1526 0.8329 0.109 Uiso 1 1 calc R
C15 C -0.5516(3) 1.0508(4) 0.8597(2) 0.1027(15) Uani 1 1 d .
H15 H -0.6171 1.0526 0.8459 0.123 Uiso 1 1 calc R
C16 C -0.5084(4) 0.9889(3) 0.8879(2) 0.1054(15) Uani 1 1 d .
H16 H -0.5438 0.9494 0.8944 0.126 Uiso 1 1 calc R
C17 C -0.4090(3) 0.9866(3) 0.90689(18) 0.0831(11) Uani 1 1 d .
H17 H -0.3789 0.9448 0.9259 0.100 Uiso 1 1 calc R
C18 C -0.2321(2) 0.92444(17) 0.86299(14) 0.0573(8) Uani 1 1 d .
H18A H -0.2989 0.9199 0.8426 0.069 Uiso 1 1 calc R
H18B H -0.2197 0.8986 0.8998 0.069 Uiso 1 1 calc R
C19 C -0.1752(2) 0.88922(18) 0.82669(13) 0.0566(8) Uani 1 1 d .
H19A H -0.1928 0.8379 0.8200 0.068 Uiso 1 1 calc R
H19B H -0.1899 0.9136 0.7892 0.068 Uiso 1 1 calc R
C20 C -0.0718(2) 0.89452(17) 0.85625(13) 0.0500(7) Uani 1 1 d .
C21 C 0.0803(2) 0.94136(18) 0.85285(12) 0.0502(7) Uani 1 1 d .
H21 H 0.1050 0.8910 0.8567 0.060 Uiso 1 1 calc R
C22 C 0.1209(3) 0.9808(3) 0.81124(15) 0.0801(11) Uani 1 1 d .
H22A H 0.1866 0.9910 0.8312 0.096 Uiso 1 1 calc R
H22B H 0.0890 1.0278 0.8023 0.096 Uiso 1 1 calc R
C23 C 0.1161(4) 0.9435(5) 0.75447(19) 0.136(3) Uani 1 1 d .
H23 H 0.0496 0.9380 0.7321 0.163 Uiso 1 1 calc R
C24 C 0.1625(5) 0.8642(5) 0.7650(3) 0.163(3) Uani 1 1 d .
H24A H 0.2283 0.8687 0.7857 0.244 Uiso 1 1 calc R
H24B H 0.1554 0.8408 0.7282 0.244 Uiso 1 1 calc R
H24C H 0.1318 0.8352 0.7873 0.244 Uiso 1 1 calc R
C25 C 0.1639(5) 0.9927(6) 0.7199(3) 0.196(4) Uani 1 1 d .
H25A H 0.1269 1.0364 0.7077 0.294 Uiso 1 1 calc R
H25B H 0.1690 0.9665 0.6863 0.294 Uiso 1 1 calc R
H25C H 0.2257 1.0060 0.7439 0.294 Uiso 1 1 calc R
C26 C 0.1163(2) 0.97735(17) 0.91238(12) 0.0466(7) Uani 1 1 d .
C27 C 0.0978(2) 1.07126(17) 0.97970(12) 0.0527(8) Uani 1 1 d .
H27 H 0.1590 1.0513 1.0023 0.063 Uiso 1 1 calc R
C28 C 0.1105(3) 1.1525(2) 0.96660(17) 0.0707(10) Uani 1 1 d .
H28A H 0.0488 1.1736 0.9481 0.085 Uiso 1 1 calc R
H28B H 0.1370 1.1781 1.0032 0.085 Uiso 1 1 calc R
C29 C 0.1715(3) 1.16663(19) 0.92893(18) 0.0712(10) Uani 1 1 d .
C30 C 0.1335(3) 1.1845(3) 0.8724(2) 0.0880(12) Uani 1 1 d .
H30 H 0.0681 1.1857 0.8575 0.106 Uiso 1 1 calc R
C31 C 0.1857(4) 1.2009(3) 0.8358(3) 0.1194(18) Uani 1 1 d .
H31 H 0.1562 1.2139 0.7973 0.143 Uiso 1 1 calc R
C32 C 0.2808(5) 1.1980(3) 0.8565(3) 0.1257(19) Uani 1 1 d .
H32 H 0.3180 1.2089 0.8326 0.151 Uiso 1 1 calc R
C33 C 0.3220(3) 1.1781(4) 0.9148(3) 0.1215(19) Uani 1 1 d .
H33 H 0.3873 1.1751 0.9295 0.146 Uiso 1 1 calc R
C34 C 0.2683(3) 1.1630(3) 0.9504(2) 0.0978(14) Uani 1 1 d .
H34 H 0.2968 1.1503 0.9891 0.117 Uiso 1 1 calc R
C35 C 0.0293(2) 1.06500(19) 1.01585(14) 0.0616(9) Uani 1 1 d .
H35A H 0.0593 1.0852 1.0542 0.074 Uiso 1 1 calc R
H35B H -0.0257 1.0950 0.9978 0.074 Uiso 1 1 calc R
C36 C -0.0030(2) 0.9879(2) 1.02271(14) 0.0611(9) Uani 1 1 d .
H36A H -0.0508 0.9902 1.0427 0.073 Uiso 1 1 calc R
H36B H -0.0322 0.9675 0.9844 0.073 Uiso 1 1 calc R
C37 C 0.0734(2) 0.93665(18) 1.05538(12) 0.0495(7) Uani 1 1 d .
C38 C 0.1436(2) 0.81414(16) 1.05563(11) 0.0499(7) Uani 1 1 d .
C39 C 0.1068(3) 0.7832(2) 1.10335(14) 0.0729(10) Uani 1 1 d .
H39A H 0.1160 0.8186 1.1341 0.109 Uiso 1 1 calc R
H39B H 0.1404 0.7388 1.1184 0.109 Uiso 1 1 calc R
H39C H 0.0408 0.7725 1.0877 0.109 Uiso 1 1 calc R
C40 C 0.1379(3) 0.7578(2) 1.00850(14) 0.0739(10) Uani 1 1 d .
H40A H 0.0749 0.7387 0.9948 0.111 Uiso 1 1 calc R
H40B H 0.1810 0.7183 1.0239 0.111 Uiso 1 1 calc R
H40C H 0.1542 0.7806 0.9768 0.111 Uiso 1 1 calc R
C41 C 0.2470(2) 0.83631(17) 1.07979(12) 0.0495(7) Uani 1 1 d .
C42 C 0.3749(2) 0.90871(19) 1.06276(13) 0.0590(8) Uani 1 1 d .
H42 H 0.4127 0.8759 1.0930 0.071 Uiso 1 1 calc R
C43 C 0.4065(2) 0.8977(2) 1.00836(16) 0.0719(10) Uani 1 1 d .
H43A H 0.3753 0.9340 0.9795 0.086 Uiso 1 1 calc R
H43B H 0.4738 0.9067 1.0184 0.086 Uiso 1 1 calc R
C44 C 0.3864(2) 0.8226(2) 0.98169(15) 0.0678(9) Uani 1 1 d .
C45 C 0.3313(3) 0.8136(3) 0.92584(18) 0.0845(12) Uani 1 1 d .
H45 H 0.3064 0.8548 0.9037 0.101 Uiso 1 1 calc R
C46 C 0.3114(4) 0.7438(3) 0.9013(2) 0.1023(15) Uani 1 1 d .
H46 H 0.2751 0.7389 0.8627 0.123 Uiso 1 1 calc R
C47 C 0.3445(4) 0.6835(3) 0.9331(3) 0.1104(16) Uani 1 1 d .
H47 H 0.3308 0.6370 0.9167 0.132 Uiso 1 1 calc R
C48 C 0.3988(4) 0.6908(3) 0.9901(2) 0.1078(16) Uani 1 1 d .
H48 H 0.4204 0.6490 1.0125 0.129 Uiso 1 1 calc R
C49 C 0.4210(3) 0.7585(3) 1.01391(19) 0.0915(13) Uani 1 1 d .
H49 H 0.4597 0.7627 1.0520 0.110 Uiso 1 1 calc R
C50 C 0.3918(3) 0.9858(2) 1.08531(14) 0.0637(9) Uani 1 1 d .
H50 H 0.4440 1.0102 1.0805 0.076 Uiso 1 1 calc R
C51 C 0.3396(3) 1.0213(2) 1.11102(13) 0.0625(9) Uani 1 1 d .
H51 H 0.2842 0.9988 1.1127 0.075 Uiso 1 1 calc R
C52 C 0.3611(3) 1.0934(2) 1.13732(15) 0.0714(10) Uani 1 1 d .
C53 C 0.4452(5) 1.2046(3) 1.1390(2) 0.127(2) Uani 1 1 d D
H53A H 0.4328 1.2085 1.1762 0.152 Uiso 1 1 calc R
H53B H 0.5127 1.2091 1.1456 0.152 Uiso 1 1 calc R
C54 C 0.3991(9) 1.2601(4) 1.1028(4) 0.263(7) Uani 1 1 d D
H54A H 0.3364 1.2443 1.0821 0.394 Uiso 1 1 calc R
H54B H 0.4328 1.2718 1.0755 0.394 Uiso 1 1 calc R
H54C H 0.3958 1.3029 1.1254 0.394 Uiso 1 1 calc R
C55 C 0.9939(2) 0.65828(19) 0.80930(13) 0.0599(9) Uani 1 1 d .
C56 C 1.0388(3) 0.6758(3) 0.87285(15) 0.0951(15) Uani 1 1 d .
H56A H 0.9909 0.6899 0.8901 0.143 Uiso 1 1 calc R
H56B H 1.0829 0.7155 0.8764 0.143 Uiso 1 1 calc R
H56C H 1.0713 0.6331 0.8924 0.143 Uiso 1 1 calc R
C57 C 0.9332(3) 0.7222(2) 0.77939(17) 0.0808(11) Uani 1 1 d .
H57A H 0.9087 0.7122 0.7385 0.121 Uiso 1 1 calc R
H57B H 0.9705 0.7662 0.7852 0.121 Uiso 1 1 calc R
H57C H 0.8818 0.7286 0.7955 0.121 Uiso 1 1 calc R
C58 C 1.0669(2) 0.6356(2) 0.78104(17) 0.0769(10) Uani 1 1 d .
H58A H 1.1043 0.5964 0.8029 0.115 Uiso 1 1 calc R
H58B H 1.1068 0.6768 0.7799 0.115 Uiso 1 1 calc R
H58C H 1.0364 0.6191 0.7421 0.115 Uiso 1 1 calc R
C59 C 0.8764(2) 0.56436(16) 0.76370(12) 0.0466(7) Uani 1 1 d .
C60 C 0.7713(2) 0.45973(16) 0.73165(11) 0.0457(7) Uani 1 1 d .
C61 C 0.8336(2) 0.41485(18) 0.70457(14) 0.0626(9) Uani 1 1 d .
H61A H 0.8689 0.4474 0.6875 0.094 Uiso 1 1 calc R
H61B H 0.7950 0.3832 0.6751 0.094 Uiso 1 1 calc R
H61C H 0.8763 0.3856 0.7341 0.094 Uiso 1 1 calc R
C62 C 0.7164(2) 0.40996(17) 0.76083(13) 0.0581(8) Uani 1 1 d .
H62A H 0.7596 0.3823 0.7912 0.087 Uiso 1 1 calc R
H62B H 0.6779 0.3768 0.7326 0.087 Uiso 1 1 calc R
H62C H 0.6769 0.4394 0.7772 0.087 Uiso 1 1 calc R
C64 C 0.56968(19) 0.59212(16) 0.65978(12) 0.0480(7) Uani 1 1 d .
H64 H 0.5831 0.5916 0.6223 0.058 Uiso 1 1 calc R
C65 C 0.4748(2) 0.5531(2) 0.65082(14) 0.0614(9) Uani 1 1 d .
H65A H 0.4281 0.5777 0.6194 0.074 Uiso 1 1 calc R
H65B H 0.4808 0.5031 0.6381 0.074 Uiso 1 1 calc R
C66 C 0.4378(2) 0.5496(2) 0.70239(16) 0.0664(9) Uani 1 1 d .
C67 C 0.3819(3) 0.6036(3) 0.7130(2) 0.1025(15) Uani 1 1 d .
H67 H 0.3662 0.6440 0.6882 0.123 Uiso 1 1 calc R
C68 C 0.3476(4) 0.5983(5) 0.7620(3) 0.134(2) Uani 1 1 d .
H68 H 0.3110 0.6360 0.7701 0.161 Uiso 1 1 calc R
C69 C 0.3684(6) 0.5374(6) 0.7974(3) 0.136(3) Uani 1 1 d .
H69 H 0.3451 0.5331 0.8291 0.163 Uiso 1 1 calc R
C70 C 0.4214(4) 0.4856(4) 0.7859(2) 0.114(2) Uani 1 1 d .
H70 H 0.4356 0.4443 0.8098 0.137 Uiso 1 1 calc R
C71 C 0.4568(3) 0.4908(3) 0.73911(17) 0.0824(12) Uani 1 1 d .
H71 H 0.4947 0.4531 0.7325 0.099 Uiso 1 1 calc R
C72 C 0.5705(2) 0.67167(18) 0.67841(14) 0.0553(8) Uani 1 1 d .
H72A H 0.5624 0.6739 0.7169 0.066 Uiso 1 1 calc R
H72B H 0.5180 0.6974 0.6518 0.066 Uiso 1 1 calc R
C73 C 0.6624(2) 0.70959(17) 0.67935(12) 0.0524(7) Uani 1 1 d .
H73A H 0.6604 0.7603 0.6914 0.063 Uiso 1 1 calc R
H73B H 0.7143 0.6855 0.7078 0.063 Uiso 1 1 calc R
C74 C 0.6801(2) 0.70792(15) 0.62116(12) 0.0446(7) Uani 1 1 d .
C75 C 0.78382(19) 0.66859(17) 0.56530(12) 0.0474(7) Uani 1 1 d .
H75 H 0.7908 0.7197 0.5543 0.057 Uiso 1 1 calc R
C76 C 0.8799(2) 0.6312(2) 0.57563(14) 0.0606(8) Uani 1 1 d .
H76A H 0.8777 0.5842 0.5943 0.073 Uiso 1 1 calc R
H76B H 0.8885 0.6210 0.5380 0.073 Uiso 1 1 calc R
C77 C 0.9646(2) 0.6716(3) 0.61115(16) 0.0770(11) Uani 1 1 d .
H77 H 0.9550 0.6838 0.6487 0.092 Uiso 1 1 calc R
C78 C 1.0507(3) 0.6233(4) 0.6224(2) 0.1175(19) Uani 1 1 d .
H78A H 1.0677 0.6178 0.5871 0.176 Uiso 1 1 calc R
H78B H 1.0372 0.5758 0.6355 0.176 Uiso 1 1 calc R
H78C H 1.1021 0.6454 0.6516 0.176 Uiso 1 1 calc R
C79 C 0.9780(3) 0.7437(3) 0.5814(2) 0.1104(17) Uani 1 1 d .
H79A H 0.9948 0.7328 0.5468 0.166 Uiso 1 1 calc R
H79B H 1.0273 0.7720 0.6074 0.166 Uiso 1 1 calc R
H79C H 0.9203 0.7713 0.5714 0.166 Uiso 1 1 calc R
C80 C 0.71378(18) 0.63229(17) 0.51396(12) 0.0456(7) Uani 1 1 d .
C81 C 0.6017(2) 0.53374(17) 0.47581(12) 0.0500(7) Uani 1 1 d .
H81 H 0.6005 0.5580 0.4392 0.060 Uiso 1 1 calc R
C82 C 0.6411(3) 0.4565(2) 0.47532(17) 0.0746(10) Uani 1 1 d .
H82A H 0.6320 0.4290 0.5078 0.089 Uiso 1 1 calc R
H82B H 0.6059 0.4319 0.4398 0.089 Uiso 1 1 calc R
C83 C 0.7452(3) 0.4558(2) 0.47939(15) 0.0738(10) Uani 1 1 d .
C84 C 0.7779(4) 0.4807(4) 0.4345(2) 0.1150(18) Uani 1 1 d .
H84 H 0.7355 0.4952 0.3994 0.138 Uiso 1 1 calc R
C85 C 0.8743(4) 0.4838(4) 0.4423(3) 0.144(3) Uani 1 1 d .
H85 H 0.8962 0.5028 0.4128 0.173 Uiso 1 1 calc R
C86 C 0.9367(4) 0.4597(4) 0.4920(3) 0.130(2) Uani 1 1 d .
H86 H 1.0010 0.4597 0.4960 0.155 Uiso 1 1 calc R
C87 C 0.9050(4) 0.4355(3) 0.5361(2) 0.1005(15) Uani 1 1 d .
H87 H 0.9476 0.4198 0.5708 0.121 Uiso 1 1 calc R
C88 C 0.8100(3) 0.4340(2) 0.52961(17) 0.0794(11) Uani 1 1 d .
H88 H 0.7892 0.4177 0.5603 0.095 Uiso 1 1 calc R
C89 C 0.5016(2) 0.53071(18) 0.47957(15) 0.0582(8) Uani 1 1 d .
H89A H 0.5005 0.4986 0.5115 0.070 Uiso 1 1 calc R
H89B H 0.4616 0.5088 0.4441 0.070 Uiso 1 1 calc R
C90 C 0.4601(2) 0.60451(19) 0.48836(13) 0.0570(8) Uani 1 1 d .
H90A H 0.3978 0.5966 0.4926 0.068 Uiso 1 1 calc R
H90B H 0.4992 0.6262 0.5242 0.068 Uiso 1 1 calc R
C91 C 0.45227(18) 0.65787(17) 0.43928(12) 0.0465(7) Uani 1 1 d .
C92 C 0.4941(2) 0.78164(16) 0.41308(12) 0.0502(7) Uani 1 1 d .
C93 C 0.5692(3) 0.83775(19) 0.44489(14) 0.0706(10) Uani 1 1 d .
H93A H 0.5549 0.8552 0.4790 0.106 Uiso 1 1 calc R
H93B H 0.5695 0.8784 0.4195 0.106 Uiso 1 1 calc R
H93C H 0.6301 0.8147 0.4561 0.106 Uiso 1 1 calc R
C94 C 0.3957(2) 0.8145(2) 0.39901(14) 0.0686(10) Uani 1 1 d .
H94A H 0.3502 0.7789 0.3783 0.103 Uiso 1 1 calc R
H94B H 0.3921 0.8575 0.3754 0.103 Uiso 1 1 calc R
H94C H 0.3827 0.8276 0.4345 0.103 Uiso 1 1 calc R
C95 C 0.5168(2) 0.76023(16) 0.35750(12) 0.0464(7) Uani 1 1 d .
C96 C 0.6206(2) 0.6873(2) 0.31653(13) 0.0616(9) Uani 1 1 d .
H96 H 0.5924 0.7189 0.2829 0.074 Uiso 1 1 calc R
C97 C 0.7279(2) 0.6988(2) 0.33437(15) 0.0692(10) Uani 1 1 d .
H97A H 0.7576 0.6643 0.3651 0.083 Uiso 1 1 calc R
H97B H 0.7504 0.6880 0.3013 0.083 Uiso 1 1 calc R
C98 C 0.7575(2) 0.7757(2) 0.35523(17) 0.0734(10) Uani 1 1 d .
C99 C 0.8092(3) 0.7875(3) 0.4114(2) 0.0890(13) Uani 1 1 d .
H99 H 0.8262 0.7476 0.4365 0.107 Uiso 1 1 calc R
C100 C 0.8370(4) 0.8567(4) 0.4318(3) 0.1187(18) Uani 1 1 d .
H100 H 0.8733 0.8637 0.4702 0.142 Uiso 1 1 calc R
C101 C 0.8112(4) 0.9138(4) 0.3960(3) 0.129(2) Uani 1 1 d .
H101 H 0.8294 0.9610 0.4098 0.155 Uiso 1 1 calc R
C102 C 0.7587(4) 0.9047(4) 0.3395(4) 0.148(3) Uani 1 1 d .
H102 H 0.7415 0.9452 0.3149 0.178 Uiso 1 1 calc R
C103 C 0.7311(3) 0.8341(3) 0.3189(2) 0.1090(16) Uani 1 1 d .
H103 H 0.6947 0.8270 0.2806 0.131 Uiso 1 1 calc R
C104 C 0.5941(3) 0.6091(2) 0.29852(13) 0.0634(9) Uani 1 1 d .
H104 H 0.6338 0.5833 0.2820 0.076 Uiso 1 1 calc R
C105 C 0.5211(3) 0.5745(2) 0.30391(14) 0.0666(10) Uani 1 1 d .
H105 H 0.4856 0.5979 0.3247 0.080 Uiso 1 1 calc R
C106 C 0.4895(3) 0.5016(2) 0.28003(17) 0.0784(11) Uani 1 1 d .
C107 C 0.5316(5) 0.3826(4) 0.2549(4) 0.196(4) Uani 1 1 d D
H10A H 0.4807 0.3660 0.2694 0.235 Uiso 1 1 calc R
H10B H 0.5082 0.3840 0.2128 0.235 Uiso 1 1 calc R
C108 C 0.6043(8) 0.3340(5) 0.2714(6) 0.297(8) Uani 1 1 d D
H10C H 0.6187 0.3244 0.3123 0.446 Uiso 1 1 calc R
H10D H 0.6588 0.3545 0.2634 0.446 Uiso 1 1 calc R
H10E H 0.5869 0.2889 0.2502 0.446 Uiso 1 1 calc R
N1 N -0.24216(16) 1.08951(13) 0.70352(9) 0.0469(6) Uani 1 1 d .
H1 H -0.2984 1.0961 0.6808 0.056 Uiso 1 1 calc R
N2 N -0.22864(16) 1.04547(14) 0.82015(10) 0.0479(6) Uani 1 1 d .
H2 H -0.2806 1.0364 0.7936 0.057 Uiso 1 1 calc R
N3 N -0.02101(17) 0.93637(14) 0.83066(10) 0.0511(6) Uani 1 1 d .
H3 H -0.0498 0.9610 0.8001 0.061 Uiso 1 1 calc R
N4 N 0.06500(16) 1.03066(13) 0.92538(10) 0.0472(6) Uani 1 1 d .
H4 H 0.0112 1.0415 0.9012 0.057 Uiso 1 1 calc R
N5 N 0.08480(16) 0.87605(13) 1.02768(9) 0.0470(6) Uani 1 1 d .
H5 H 0.0559 0.8730 0.9911 0.056 Uiso 1 1 calc R
N6 N 0.27732(16) 0.88728(14) 1.05098(10) 0.0502(6) Uani 1 1 d .
H6 H 0.2362 0.9094 1.0232 0.060 Uiso 1 1 calc R
N7 N 0.82754(16) 0.50960(13) 0.77625(9) 0.0469(6) Uani 1 1 d .
H7 H 0.8288 0.5030 0.8118 0.056 Uiso 1 1 calc R
N8 N 0.64576(16) 0.55169(13) 0.70119(10) 0.0474(6) Uani 1 1 d .
H8 H 0.6566 0.5595 0.7378 0.057 Uiso 1 1 calc R
N9 N 0.75549(16) 0.67040(13) 0.61796(9) 0.0456(6) Uani 1 1 d .
H9 H 0.7883 0.6466 0.6480 0.055 Uiso 1 1 calc R
N10 N 0.66352(16) 0.57623(13) 0.52381(10) 0.0456(6) Uani 1 1 d .
H10F H 0.6673 0.5646 0.5590 0.055 Uiso 1 1 calc R
N11 N 0.50322(15) 0.71952(13) 0.45317(9) 0.0441(5) Uani 1 1 d .
H11 H 0.5432 0.7229 0.4872 0.053 Uiso 1 1 calc R
N12 N 0.58310(17) 0.70966(14) 0.36269(10) 0.0513(6) Uani 1 1 d .
H12 H 0.6053 0.6887 0.3960 0.062 Uiso 1 1 calc R
O1 O -0.23510(14) 1.00272(12) 0.64098(8) 0.0613(6) Uani 1 1 d .
O2 O -0.11538(14) 1.01433(11) 0.72465(8) 0.0521(5) Uani 1 1 d .
O3 O -0.09477(13) 1.11134(11) 0.84628(8) 0.0523(5) Uani 1 1 d .
O4 O -0.03443(15) 0.86119(12) 0.90198(9) 0.0588(5) Uani 1 1 d .
O5 O 0.19309(14) 0.95751(13) 0.94429(9) 0.0590(5) Uani 1 1 d .
O6 O 0.12295(16) 0.95087(13) 1.10532(8) 0.0620(6) Uani 1 1 d .
O7 O 0.29832(16) 0.80235(13) 1.12218(9) 0.0672(6) Uani 1 1 d .
O8 O 0.3376(2) 1.11449(16) 1.17819(12) 0.0955(9) Uani 1 1 d .
O9 O 0.4130(2) 1.13424(16) 1.11281(12) 0.0997(9) Uani 1 1 d .
O10 O 0.93332(15) 0.59472(12) 0.81235(8) 0.0596(6) Uani 1 1 d .
O11 O 0.86979(13) 0.58566(11) 0.71474(8) 0.0522(5) Uani 1 1 d .
O12 O 0.68654(14) 0.48989(11) 0.63191(8) 0.0526(5) Uani 1 1 d .
O13 O 0.62763(14) 0.73896(11) 0.57855(8) 0.0542(5) Uani 1 1 d .
O14 O 0.70962(14) 0.65437(12) 0.46487(8) 0.0566(5) Uani 1 1 d .
O15 O 0.40185(14) 0.64537(12) 0.38967(8) 0.0584(5) Uani 1 1 d .
O16 O 0.47771(15) 0.79238(13) 0.31145(9) 0.0631(6) Uani 1 1 d .
O18 O 0.5612(2) 0.45863(17) 0.27757(15) 0.1102(11) Uani 1 1 d .
O17 O 0.4096(2) 0.48224(17) 0.26308(14) 0.1001(10) Uani 1 1 d .
C63 C 0.6985(2) 0.50323(15) 0.68370(11) 0.0424(6) Uani 1 1 d .
O24 O 0.48503(19) 0.7962(2) 0.19483(11) 0.0991(9) Uani 1 1 d .

loop_
_atom_site_aniso_label
_atom_site_aniso_U_11
_atom_site_aniso_U_22
_atom_site_aniso_U_33
_atom_site_aniso_U_23
_atom_site_aniso_U_13
_atom_site_aniso_U_12
C1 0.0606(18) 0.064(2) 0.0465(17) -0.0236(16) 0.0087(14) 0.0013(16)
C2 0.104(3) 0.055(2) 0.069(2) -0.0117(19) 0.021(2) 0.000(2)
C3 0.084(3) 0.113(4) 0.070(2) -0.054(2) -0.007(2) 0.019(2)
C4 0.085(2) 0.073(2) 0.055(2) -0.0063(18) 0.0224(18) -0.003(2)
C5 0.0557(17) 0.0440(17) 0.0325(14) -0.0029(12) 0.0065(13) -0.0023(14)
C6 0.0559(16) 0.0341(16) 0.0379(15) -0.0003(12) 0.0004(12) 0.0072(13)
C7 0.073(2) 0.0464(18) 0.0422(16) -0.0039(14) -0.0065(14) 0.0212(16)
C8 0.071(2) 0.058(2) 0.0497(18) 0.0045(16) 0.0067(15) -0.0059(17)
C9 0.0511(15) 0.0367(16) 0.0371(15) -0.0046(12) 0.0027(12) 0.0074(13)
C10 0.0572(17) 0.0512(19) 0.0444(16) -0.0032(14) 0.0112(13) 0.0018(14)
C11 0.075(2) 0.064(2) 0.0472(18) 0.0015(16) 0.0164(16) 0.0050(18)
C12 0.067(2) 0.074(2) 0.0521(19) 0.0031(17) 0.0277(16) 0.0064(19)
C13 0.077(2) 0.081(3) 0.064(2) 0.0031(19) 0.0298(18) 0.015(2)
C14 0.089(3) 0.117(4) 0.068(2) 0.003(2) 0.028(2) 0.032(3)
C15 0.079(3) 0.127(5) 0.109(4) -0.021(3) 0.038(3) -0.005(3)
C16 0.101(4) 0.107(4) 0.127(4) -0.020(3) 0.063(3) -0.016(3)
C17 0.095(3) 0.083(3) 0.083(3) 0.010(2) 0.045(2) 0.004(2)
C18 0.0606(18) 0.051(2) 0.0565(19) 0.0076(15) 0.0116(15) 0.0007(15)
C19 0.0643(18) 0.0476(19) 0.0493(17) -0.0028(14) 0.0037(14) 0.0036(15)
C20 0.0609(17) 0.0407(17) 0.0420(16) -0.0044(14) 0.0055(14) 0.0083(15)
C21 0.0550(16) 0.0542(19) 0.0386(15) 0.0056(13) 0.0094(13) 0.0117(14)
C22 0.084(2) 0.109(3) 0.051(2) 0.016(2) 0.0263(18) -0.001(2)
C23 0.088(3) 0.268(9) 0.052(3) 0.010(4) 0.023(2) -0.002(4)
C24 0.186(6) 0.190(7) 0.142(5) -0.046(5) 0.095(5) 0.034(6)
C25 0.178(6) 0.330(13) 0.103(4) 0.045(6) 0.079(4) -0.023(7)
C26 0.0497(16) 0.0480(18) 0.0410(15) 0.0088(13) 0.0117(13) 0.0028(14)
C27 0.0638(18) 0.0422(18) 0.0434(16) -0.0046(13) 0.0025(14) 0.0081(14)
C28 0.075(2) 0.051(2) 0.080(2) 0.0004(18) 0.0148(19) 0.0020(17)
C29 0.067(2) 0.048(2) 0.090(3) 0.0020(19) 0.009(2) 0.0034(17)
C30 0.078(2) 0.088(3) 0.096(3) 0.023(2) 0.022(2) 0.008(2)
C31 0.110(4) 0.129(5) 0.132(4) 0.048(4) 0.056(4) 0.029(3)
C32 0.119(4) 0.129(5) 0.144(5) 0.028(4) 0.062(4) 0.014(4)
C33 0.063(3) 0.145(5) 0.160(5) -0.013(4) 0.037(3) -0.005(3)
C34 0.081(3) 0.105(4) 0.100(3) 0.000(3) 0.016(3) 0.007(3)
C35 0.068(2) 0.060(2) 0.0524(19) -0.0033(16) 0.0122(16) 0.0117(17)
C36 0.0614(18) 0.072(2) 0.0485(17) 0.0000(16) 0.0147(15) 0.0082(17)
C37 0.0573(17) 0.054(2) 0.0333(15) 0.0024(13) 0.0082(13) -0.0068(14)
C38 0.0653(18) 0.0373(17) 0.0353(14) 0.0025(12) -0.0032(13) -0.0079(14)
C39 0.094(3) 0.065(2) 0.0509(19) 0.0109(17) 0.0076(18) -0.029(2)
C40 0.092(2) 0.056(2) 0.053(2) -0.0090(16) -0.0109(18) -0.0013(19)
C41 0.0671(18) 0.0444(18) 0.0309(14) -0.0037(13) 0.0052(14) 0.0054(15)
C42 0.0550(17) 0.065(2) 0.0460(17) 0.0054(15) -0.0017(14) -0.0036(15)
C43 0.0605(19) 0.092(3) 0.063(2) 0.010(2) 0.0184(16) 0.0002(19)
C44 0.0610(19) 0.080(3) 0.059(2) 0.0006(19) 0.0128(17) 0.0118(18)
C45 0.077(2) 0.091(3) 0.077(3) -0.005(2) 0.010(2) 0.015(2)
C46 0.114(3) 0.109(4) 0.079(3) -0.025(3) 0.020(3) 0.007(3)
C47 0.141(4) 0.091(4) 0.106(4) -0.024(3) 0.048(3) 0.011(3)
C48 0.150(4) 0.078(3) 0.099(4) -0.003(3) 0.043(3) 0.020(3)
C49 0.106(3) 0.092(4) 0.074(3) 0.012(3) 0.023(2) 0.026(3)
C50 0.066(2) 0.066(2) 0.0510(18) 0.0033(17) 0.0040(16) -0.0176(18)
C51 0.075(2) 0.063(2) 0.0399(17) 0.0024(15) 0.0010(16) -0.0187(18)
C52 0.091(2) 0.072(3) 0.0414(19) 0.0006(18) 0.0050(18) -0.017(2)
C53 0.197(6) 0.078(4) 0.100(4) -0.017(3) 0.034(4) -0.064(4)
C54 0.407(16) 0.065(4) 0.208(8) -0.021(5) -0.074(9) 0.005(6)
C55 0.071(2) 0.059(2) 0.0455(17) -0.0084(15) 0.0109(15) -0.0247(17)
C56 0.113(3) 0.115(4) 0.048(2) -0.017(2) 0.010(2) -0.059(3)
C57 0.099(3) 0.055(2) 0.079(3) -0.010(2) 0.014(2) -0.010(2)
C58 0.066(2) 0.087(3) 0.074(2) -0.007(2) 0.0156(18) -0.012(2)
C59 0.0552(16) 0.0437(17) 0.0318(15) -0.0008(12) -0.0012(13) -0.0034(13)
C60 0.0615(17) 0.0339(15) 0.0343(14) -0.0001(12) 0.0029(12) -0.0029(13)
C61 0.074(2) 0.0465(19) 0.0523(18) -0.0015(15) -0.0035(16) 0.0098(16)
C62 0.075(2) 0.0390(17) 0.0484(17) 0.0083(14) -0.0003(15) -0.0156(15)
C64 0.0523(16) 0.0467(18) 0.0417(15) 0.0050(13) 0.0088(12) 0.0055(14)
C65 0.0533(17) 0.072(2) 0.0511(19) 0.0018(16) 0.0044(14) -0.0036(16)
C66 0.0596(19) 0.074(3) 0.063(2) -0.0072(19) 0.0142(16) -0.0184(19)
C67 0.102(3) 0.081(3) 0.148(5) -0.010(3) 0.074(3) -0.010(3)
C68 0.129(4) 0.138(6) 0.166(6) -0.060(5) 0.092(4) -0.035(4)
C69 0.147(6) 0.172(7) 0.109(5) -0.031(5) 0.069(4) -0.064(5)
C70 0.095(3) 0.165(6) 0.074(3) 0.014(3) 0.013(3) -0.055(4)
C71 0.063(2) 0.110(3) 0.066(2) 0.018(2) 0.0065(18) -0.018(2)
C72 0.0655(19) 0.051(2) 0.0484(17) 0.0055(14) 0.0160(14) 0.0048(15)
C73 0.0629(18) 0.0446(18) 0.0455(17) -0.0021(13) 0.0096(14) -0.0021(14)
C74 0.0521(16) 0.0344(16) 0.0432(16) 0.0014(12) 0.0078(13) -0.0071(13)
C75 0.0506(15) 0.0471(18) 0.0398(15) 0.0109(13) 0.0062(12) 0.0043(13)
C76 0.0519(16) 0.074(2) 0.0510(18) 0.0078(16) 0.0070(14) 0.0109(16)
C77 0.0516(18) 0.119(4) 0.058(2) -0.004(2) 0.0110(16) -0.001(2)
C78 0.057(2) 0.188(6) 0.095(3) -0.002(3) 0.004(2) 0.027(3)
C79 0.073(3) 0.121(4) 0.139(4) -0.028(4) 0.036(3) -0.031(3)
C80 0.0420(14) 0.0498(18) 0.0426(16) 0.0097(13) 0.0091(12) 0.0049(13)
C81 0.0615(18) 0.0446(18) 0.0393(15) -0.0009(13) 0.0080(13) 0.0029(14)
C82 0.094(3) 0.059(2) 0.066(2) 0.0038(18) 0.0167(19) 0.017(2)
C83 0.094(3) 0.068(2) 0.059(2) 0.0007(18) 0.0214(19) 0.030(2)
C84 0.112(4) 0.172(5) 0.064(3) 0.025(3) 0.032(3) 0.052(4)
C85 0.108(4) 0.240(8) 0.102(4) 0.019(5) 0.058(3) 0.054(5)
C86 0.092(3) 0.196(6) 0.103(4) 0.012(4) 0.034(3) 0.066(4)
C87 0.101(3) 0.112(4) 0.085(3) 0.013(3) 0.022(3) 0.046(3)
C88 0.097(3) 0.071(3) 0.072(2) 0.0127(19) 0.028(2) 0.028(2)
C89 0.0602(18) 0.0486(19) 0.061(2) 0.0065(15) 0.0109(15) -0.0074(15)
C90 0.0551(17) 0.062(2) 0.0513(18) 0.0068(15) 0.0116(14) -0.0042(15)
C91 0.0417(14) 0.0473(18) 0.0438(16) -0.0044(13) 0.0024(13) 0.0016(13)
C92 0.0650(18) 0.0419(17) 0.0340(14) -0.0029(12) -0.0005(13) 0.0072(14)
C93 0.104(3) 0.0454(19) 0.0491(18) -0.0067(15) 0.0020(18) -0.0131(18)
C94 0.080(2) 0.065(2) 0.0538(19) 0.0000(17) 0.0086(17) 0.0295(19)
C95 0.0492(15) 0.0398(16) 0.0409(16) 0.0027(13) -0.0011(13) -0.0050(13)
C96 0.0624(19) 0.076(2) 0.0408(17) 0.0021(16) 0.0062(14) 0.0084(17)
C97 0.065(2) 0.087(3) 0.057(2) 0.0093(19) 0.0204(16) 0.0062(19)
C98 0.0542(19) 0.086(3) 0.075(3) 0.016(2) 0.0108(18) -0.0033(19)
C99 0.083(3) 0.098(4) 0.086(3) 0.011(2) 0.024(2) -0.029(2)
C100 0.113(4) 0.115(5) 0.120(4) 0.013(4) 0.022(3) -0.042(4)
C101 0.087(3) 0.105(5) 0.172(6) -0.019(4) 0.004(4) -0.030(3)
C102 0.104(4) 0.091(4) 0.212(7) 0.042(4) -0.012(4) -0.016(3)
C103 0.084(3) 0.098(4) 0.116(4) 0.025(3) -0.015(2) -0.007(3)
C104 0.065(2) 0.075(2) 0.0437(17) -0.0101(16) 0.0050(15) 0.0143(19)
C105 0.060(2) 0.078(3) 0.0500(19) -0.0146(17) -0.0009(15) 0.0153(19)
C106 0.074(2) 0.074(3) 0.072(2) -0.018(2) -0.0028(19) 0.016(2)
C107 0.140(5) 0.115(5) 0.270(9) -0.134(6) -0.037(5) 0.038(4)
C108 0.246(12) 0.086(5) 0.47(2) -0.002(8) -0.037(12) 0.004(7)
N1 0.0489(12) 0.0440(14) 0.0365(12) -0.0049(10) -0.0048(10) 0.0080(11)
N2 0.0494(13) 0.0493(15) 0.0375(13) -0.0009(11) 0.0017(10) 0.0023(12)
N3 0.0630(15) 0.0484(15) 0.0354(12) 0.0048(11) 0.0045(11) 0.0114(12)
N4 0.0450(12) 0.0477(15) 0.0411(13) 0.0025(11) 0.0006(10) 0.0082(11)
N5 0.0563(13) 0.0469(15) 0.0283(11) -0.0015(11) -0.0021(10) -0.0080(11)
N6 0.0541(14) 0.0500(15) 0.0382(13) 0.0098(11) 0.0008(11) -0.0002(12)
N7 0.0622(14) 0.0450(15) 0.0269(11) -0.0004(10) 0.0033(10) -0.0079(12)
N8 0.0583(14) 0.0460(15) 0.0329(12) 0.0049(10) 0.0059(11) 0.0017(12)
N9 0.0504(13) 0.0445(14) 0.0360(12) 0.0062(10) 0.0039(10) 0.0010(11)
N10 0.0540(13) 0.0442(15) 0.0352(12) 0.0065(10) 0.0082(10) -0.0015(11)
N11 0.0483(12) 0.0439(14) 0.0322(11) -0.0014(10) -0.0004(9) 0.0025(11)
N12 0.0630(15) 0.0519(16) 0.0327(12) 0.0044(11) 0.0042(11) 0.0049(13)
O1 0.0597(12) 0.0622(14) 0.0470(12) -0.0204(10) -0.0072(9) 0.0150(11)
O2 0.0579(12) 0.0501(13) 0.0379(10) -0.0017(9) -0.0019(9) 0.0132(10)
O3 0.0558(11) 0.0444(12) 0.0433(11) -0.0022(9) -0.0057(9) 0.0029(9)
O4 0.0710(13) 0.0521(13) 0.0449(12) 0.0062(10) 0.0040(10) 0.0035(11)
O5 0.0548(12) 0.0687(15) 0.0471(12) 0.0118(10) 0.0055(9) 0.0218(11)
O6 0.0758(13) 0.0635(14) 0.0380(11) -0.0081(10) 0.0036(10) -0.0035(11)
O7 0.0756(14) 0.0652(15) 0.0436(12) 0.0162(10) -0.0090(10) -0.0004(12)
O8 0.139(2) 0.080(2) 0.0658(17) -0.0106(15) 0.0284(17) -0.0328(18)
O9 0.151(3) 0.0714(18) 0.0754(17) -0.0060(15) 0.0321(18) -0.0459(19)
O10 0.0722(13) 0.0623(14) 0.0360(11) -0.0041(10) 0.0032(9) -0.0240(11)
O11 0.0581(11) 0.0506(13) 0.0377(11) 0.0025(9) -0.0016(9) -0.0080(10)
O12 0.0700(13) 0.0477(12) 0.0312(10) 0.0003(9) 0.0010(9) 0.0015(10)
O13 0.0581(11) 0.0510(13) 0.0466(11) 0.0082(10) 0.0050(9) 0.0070(10)
O14 0.0560(11) 0.0679(15) 0.0410(11) 0.0172(10) 0.0070(9) -0.0008(10)
O15 0.0561(11) 0.0622(14) 0.0446(12) -0.0065(10) -0.0040(9) -0.0077(10)
O16 0.0697(13) 0.0680(15) 0.0405(11) 0.0135(10) -0.0010(10) 0.0105(11)
O18 0.0880(19) 0.080(2) 0.137(3) -0.0405(19) -0.0063(17) 0.0208(17)
O17 0.0769(18) 0.093(2) 0.108(2) -0.0301(17) -0.0076(16) 0.0009(16)
C63 0.0536(15) 0.0327(15) 0.0346(14) -0.0008(12) 0.0036(12) -0.0073(13)
O24 0.0813(17) 0.142(3) 0.0643(15) 0.0212(17) 0.0063(13) 0.0072(18)

loop_
_atom_type_symbol
_atom_type_description
_atom_type_scat_dispersion_real
_atom_type_scat_dispersion_imag
_atom_type_scat_source
C C 0.0033 0.0016 'International Tables Vol C Tables 4.2.6.8 and 6.1.1.4'
H H 0.0000 0.0000 'International Tables Vol C Tables 4.2.6.8 and 6.1.1.4'
N N 0.0061 0.0033 'International Tables Vol C Tables 4.2.6.8 and 6.1.1.4'
O O 0.0106 0.0060 'International Tables Vol C Tables 4.2.6.8 and 6.1.1.4'

loop_
_geom_angle_atom_site_label_1
_geom_angle_atom_site_label_2
_geom_angle_atom_site_label_3
_geom_angle
O1 C1 C4 110.4(3)
O1 C1 C2 111.1(3)
C4 C1 C2 111.9(3)
O1 C1 C3 101.7(3)
C4 C1 C3 111.0(3)
C2 C1 C3 110.3(3)
C1 C2 H2A 109.5
C1 C2 H2B 109.5
H2A C2 H2B 109.5
C1 C2 H2C 109.5
H2A C2 H2C 109.5
H2B C2 H2C 109.5
C1 C3 H3A 109.5
C1 C3 H3B 109.5
H3A C3 H3B 109.5
C1 C3 H3C 109.5
H3A C3 H3C 109.5
H3B C3 H3C 109.5
C1 C4 H4A 109.5
C1 C4 H4B 109.5
H4A C4 H4B 109.5
C1 C4 H4C 109.5
H4A C4 H4C 109.5
H4B C4 H4C 109.5
O2 C5 N1 125.3(2)
O2 C5 O1 124.2(3)
N1 C5 O1 110.5(2)
N1 C6 C7 107.1(2)
N1 C6 C8 110.3(2)
C7 C6 C8 110.3(3)
N1 C6 C9 110.6(2)
C7 C6 C9 108.5(2)
C8 C6 C9 110.1(2)
C6 C7 H7A 109.5
C6 C7 H7B 109.5
H7A C7 H7B 109.5
C6 C7 H7C 109.5
H7A C7 H7C 109.5
H7B C7 H7C 109.5
C6 C8 H8A 109.5
C6 C8 H8B 109.5
H8A C8 H8B 109.5
C6 C8 H8C 109.5
H8A C8 H8C 109.5
H8B C8 H8C 109.5
O3 C9 N2 121.8(3)
O3 C9 C6 121.0(3)
N2 C9 C6 117.0(2)
N2 C10 C18 110.5(2)
N2 C10 C11 111.8(3)
C18 C10 C11 114.2(3)
N2 C10 H10 106.6
C18 C10 H10 106.6
C11 C10 H10 106.6
C12 C11 C10 113.8(3)
C12 C11 H11A 108.8
C10 C11 H11A 108.8
C12 C11 H11B 108.8
C10 C11 H11B 108.8
H11A C11 H11B 107.7
C17 C12 C13 118.8(3)
C17 C12 C11 121.4(3)
C13 C12 C11 119.8(3)
C12 C13 C14 120.9(4)
C12 C13 H13 119.6
C14 C13 H13 119.6
C15 C14 C13 119.2(5)
C15 C14 H14 120.4
C13 C14 H14 120.4
C16 C15 C14 121.3(5)
C16 C15 H15 119.4
C14 C15 H15 119.4
C15 C16 C17 118.4(5)
C15 C16 H16 120.8
C17 C16 H16 120.8
C12 C17 C16 121.5(4)
C12 C17 H17 119.3
C16 C17 H17 119.3
C10 C18 C19 111.2(3)
C10 C18 H18A 109.4
C19 C18 H18A 109.4
C10 C18 H18B 109.4
C19 C18 H18B 109.4
H18A C18 H18B 108.0
C20 C19 C18 111.5(2)
C20 C19 H19A 109.3
C18 C19 H19A 109.3
C20 C19 H19B 109.3
C18 C19 H19B 109.3
H19A C19 H19B 108.0
O4 C20 N3 121.5(3)
O4 C20 C19 121.4(3)
N3 C20 C19 117.2(3)
N3 C21 C22 111.4(2)
N3 C21 C26 114.3(2)
C22 C21 C26 109.1(3)
N3 C21 H21 107.2
C22 C21 H21 107.2
C26 C21 H21 107.2
C21 C22 C23 118.2(4)
C21 C22 H22A 107.8
C23 C22 H22A 107.8
C21 C22 H22B 107.8
C23 C22 H22B 107.8
H22A C22 H22B 107.1
C22 C23 C25 109.0(6)
C22 C23 C24 111.3(4)
C25 C23 C24 111.5(6)
C22 C23 H23 108.3
C25 C23 H23 108.3
C24 C23 H23 108.3
C23 C24 H24A 109.5
C23 C24 H24B 109.5
H24A C24 H24B 109.5
C23 C24 H24C 109.5
H24A C24 H24C 109.5
H24B C24 H24C 109.5
C23 C25 H25A 109.5
C23 C25 H25B 109.5
H25A C25 H25B 109.5
C23 C25 H25C 109.5
H25A C25 H25C 109.5
H25B C25 H25C 109.5
O5 C26 N4 124.1(3)
O5 C26 C21 117.8(3)
N4 C26 C21 118.1(2)
N4 C27 C35 111.9(3)
N4 C27 C28 109.4(3)
C35 C27 C28 109.4(3)
N4 C27 H27 108.7
C35 C27 H27 108.7
C28 C27 H27 108.7
C29 C28 C27 115.3(3)
C29 C28 H28A 108.5
C27 C28 H28A 108.5
C29 C28 H28B 108.5
C27 C28 H28B 108.5
H28A C28 H28B 107.5
C30 C29 C34 118.0(4)
C30 C29 C28 120.6(3)
C34 C29 C28 121.4(4)
C29 C30 C31 123.7(4)
C29 C30 H30 118.2
C31 C30 H30 118.2
C32 C31 C30 118.9(5)
C32 C31 H31 120.6
C30 C31 H31 120.6
C31 C32 C33 118.5(5)
C31 C32 H32 120.7
C33 C32 H32 120.7
C34 C33 C32 121.3(5)
C34 C33 H33 119.4
C32 C33 H33 119.4
C33 C34 C29 119.7(5)
C33 C34 H34 120.2
C29 C34 H34 120.2
C36 C35 C27 114.8(3)
C36 C35 H35A 108.6
C27 C35 H35A 108.6
C36 C35 H35B 108.6
C27 C35 H35B 108.6
H35A C35 H35B 107.5
C37 C36 C35 114.9(3)
C37 C36 H36A 108.6
C35 C36 H36A 108.6
C37 C36 H36B 108.6
C35 C36 H36B 108.6
H36A C36 H36B 107.5
O6 C37 N5 122.4(3)
O6 C37 C36 121.3(3)
N5 C37 C36 116.3(3)
N5 C38 C40 106.4(2)
N5 C38 C39 109.5(3)
C40 C38 C39 111.3(3)
N5 C38 C41 111.6(2)
C40 C38 C41 106.9(3)
C39 C38 C41 110.9(2)
C38 C39 H39A 109.5
C38 C39 H39B 109.5
H39A C39 H39B 109.5
C38 C39 H39C 109.5
H39A C39 H39C 109.5
H39B C39 H39C 109.5
C38 C40 H40A 109.5
C38 C40 H40B 109.5
H40A C40 H40B 109.5
C38 C40 H40C 109.5
H40A C40 H40C 109.5
H40B C40 H40C 109.5
O7 C41 N6 124.1(3)
O7 C41 C38 119.0(3)
N6 C41 C38 116.6(2)
N6 C42 C50 112.0(3)
N6 C42 C43 110.0(2)
C50 C42 C43 111.8(3)
N6 C42 H42 107.6
C50 C42 H42 107.6
C43 C42 H42 107.6
C44 C43 C42 114.4(3)
C44 C43 H43A 108.7
C42 C43 H43A 108.7
C44 C43 H43B 108.7
C42 C43 H43B 108.7
H43A C43 H43B 107.6
C45 C44 C49 117.3(4)
C45 C44 C43 121.1(4)
C49 C44 C43 121.5(3)
C44 C45 C46 121.2(4)
C44 C45 H45 119.4
C46 C45 H45 119.4
C47 C46 C45 120.3(5)
C47 C46 H46 119.9
C45 C46 H46 119.9
C46 C47 C48 119.9(5)
C46 C47 H47 120.1
C48 C47 H47 120.1
C49 C48 C47 120.3(5)
C49 C48 H48 119.8
C47 C48 H48 119.8
C48 C49 C44 121.0(4)
C48 C49 H49 119.5
C44 C49 H49 119.5
C51 C50 C42 125.3(3)
C51 C50 H50 117.3
C42 C50 H50 117.3
C50 C51 C52 124.9(4)
C50 C51 H51 117.6
C52 C51 H51 117.6
O8 C52 O9 122.3(4)
O8 C52 C51 124.5(4)
O9 C52 C51 113.2(3)
C54 C53 O9 109.5(5)
C54 C53 H53A 109.8
O9 C53 H53A 109.8
C54 C53 H53B 109.8
O9 C53 H53B 109.8
H53A C53 H53B 108.2
C53 C54 H54A 109.5
C53 C54 H54B 109.5
H54A C54 H54B 109.5
C53 C54 H54C 109.5
H54A C54 H54C 109.5
H54B C54 H54C 109.5
O10 C55 C58 109.9(3)
O10 C55 C56 101.9(3)
C58 C55 C56 110.9(3)
O10 C55 C57 109.7(3)
C58 C55 C57 113.8(3)
C56 C55 C57 110.0(3)
C55 C56 H56A 109.5
C55 C56 H56B 109.5
H56A C56 H56B 109.5
C55 C56 H56C 109.5
H56A C56 H56C 109.5
H56B C56 H56C 109.5
C55 C57 H57A 109.5
C55 C57 H57B 109.5
H57A C57 H57B 109.5
C55 C57 H57C 109.5
H57A C57 H57C 109.5
H57B C57 H57C 109.5
C55 C58 H58A 109.5
C55 C58 H58B 109.5
H58A C58 H58B 109.5
C55 C58 H58C 109.5
H58A C58 H58C 109.5
H58B C58 H58C 109.5
O11 C59 N7 124.8(2)
O11 C59 O10 124.3(3)
N7 C59 O10 110.9(2)
N7 C60 C61 111.1(2)
N7 C60 C62 107.3(2)
C61 C60 C62 110.9(3)
N7 C60 C63 110.6(2)
C61 C60 C63 109.6(2)
C62 C60 C63 107.3(2)
C60 C61 H61A 109.5
C60 C61 H61B 109.5
H61A C61 H61B 109.5
C60 C61 H61C 109.5
H61A C61 H61C 109.5
H61B C61 H61C 109.5
C60 C62 H62A 109.5
C60 C62 H62B 109.5
H62A C62 H62B 109.5
C60 C62 H62C 109.5
H62A C62 H62C 109.5
H62B C62 H62C 109.5
N8 C64 C72 109.9(2)
N8 C64 C65 110.8(3)
C72 C64 C65 114.2(3)
N8 C64 H64 107.2
C72 C64 H64 107.2
C65 C64 H64 107.2
C66 C65 C64 116.7(3)
C66 C65 H65A 108.1
C64 C65 H65A 108.1
C66 C65 H65B 108.1
C64 C65 H65B 108.1
H65A C65 H65B 107.3
C67 C66 C71 117.8(4)
C67 C66 C65 121.2(4)
C71 C66 C65 121.0(4)
C66 C67 C68 119.8(6)
C66 C67 H67 120.1
C68 C67 H67 120.1
C69 C68 C67 120.0(6)
C69 C68 H68 120.0
C67 C68 H68 120.0
C70 C69 C68 119.1(6)
C70 C69 H69 120.5
C68 C69 H69 120.5
C69 C70 C71 121.5(6)
C69 C70 H70 119.3
C71 C70 H70 119.3
C66 C71 C70 121.9(5)
C66 C71 H71 119.0
C70 C71 H71 119.0
C64 C72 C73 111.4(3)
C64 C72 H72A 109.3
C73 C72 H72A 109.3
C64 C72 H72B 109.3
C73 C72 H72B 109.3
H72A C72 H72B 108.0
C74 C73 C72 112.4(2)
C74 C73 H73A 109.1
C72 C73 H73A 109.1
C74 C73 H73B 109.1
C72 C73 H73B 109.1
H73A C73 H73B 107.8
O13 C74 N9 121.6(3)
O13 C74 C73 121.8(3)
N9 C74 C73 116.6(2)
N9 C75 C80 114.7(2)
N9 C75 C76 111.5(2)
C80 C75 C76 108.7(2)
N9 C75 H75 107.2
C80 C75 H75 107.2
C76 C75 H75 107.2
C77 C76 C75 117.5(3)
C77 C76 H76A 107.9
C75 C76 H76A 107.9
C77 C76 H76B 107.9
C75 C76 H76B 107.9
H76A C76 H76B 107.2
C76 C77 C78 110.0(4)
C76 C77 C79 111.0(3)
C78 C77 C79 111.1(4)
C76 C77 H77 108.2
C78 C77 H77 108.2
C79 C77 H77 108.2
C77 C78 H78A 109.5
C77 C78 H78B 109.5
H78A C78 H78B 109.5
C77 C78 H78C 109.5
H78A C78 H78C 109.5
H78B C78 H78C 109.5
C77 C79 H79A 109.5
C77 C79 H79B 109.5
H79A C79 H79B 109.5
C77 C79 H79C 109.5
H79A C79 H79C 109.5
H79B C79 H79C 109.5
O14 C80 N10 123.5(3)
O14 C80 C75 118.0(3)
N10 C80 C75 118.5(2)
N10 C81 C89 111.6(2)
N10 C81 C82 109.9(2)
C89 C81 C82 110.6(3)
N10 C81 H81 108.2
C89 C81 H81 108.2
C82 C81 H81 108.2
C83 C82 C81 113.1(3)
C83 C82 H82A 109.0
C81 C82 H82A 109.0
C83 C82 H82B 109.0
C81 C82 H82B 109.0
H82A C82 H82B 107.8
C88 C83 C84 118.0(4)
C88 C83 C82 119.8(4)
C84 C83 C82 122.1(3)
C83 C84 C85 119.6(4)
C83 C84 H84 120.2
C85 C84 H84 120.2
C86 C85 C84 120.9(5)
C86 C85 H85 119.5
C84 C85 H85 119.5
C85 C86 C87 119.5(5)
C85 C86 H86 120.2
C87 C86 H86 120.2
C86 C87 C88 120.0(4)
C86 C87 H87 120.0
C88 C87 H87 120.0
C83 C88 C87 121.8(4)
C83 C88 H88 119.1
C87 C88 H88 119.1
C81 C89 C90 115.0(3)
C81 C89 H89A 108.5
C90 C89 H89A 108.5
C81 C89 H89B 108.5
C90 C89 H89B 108.5
H89A C89 H89B 107.5
C91 C90 C89 113.5(3)
C91 C90 H90A 108.9
C89 C90 H90A 108.9
C91 C90 H90B 108.9
C89 C90 H90B 108.9
H90A C90 H90B 107.7
O15 C91 N11 122.3(3)
O15 C91 C90 121.8(3)
N11 C91 C90 115.9(2)
N11 C92 C94 110.1(3)
N11 C92 C95 112.4(2)
C94 C92 C95 110.6(2)
N11 C92 C93 105.8(2)
C94 C92 C93 111.0(3)
C95 C92 C93 106.9(3)
C92 C93 H93A 109.5
C92 C93 H93B 109.5
H93A C93 H93B 109.5
C92 C93 H93C 109.5
H93A C93 H93C 109.5
H93B C93 H93C 109.5
C92 C94 H94A 109.5
C92 C94 H94B 109.5
H94A C94 H94B 109.5
C92 C94 H94C 109.5
H94A C94 H94C 109.5
H94B C94 H94C 109.5
O16 C95 N12 123.4(3)
O16 C95 C92 120.0(3)
N12 C95 C92 116.5(2)
N12 C96 C104 111.2(3)
N12 C96 C97 110.6(3)
C104 C96 C97 111.8(3)
N12 C96 H96 107.7
C104 C96 H96 107.7
C97 C96 H96 107.7
C98 C97 C96 113.3(3)
C98 C97 H97A 108.9
C96 C97 H97A 108.9
C98 C97 H97B 108.9
C96 C97 H97B 108.9
H97A C97 H97B 107.7
C99 C98 C103 119.1(4)
C99 C98 C97 120.1(4)
C103 C98 C97 120.7(4)
C98 C99 C100 121.7(5)
C98 C99 H99 119.2
C100 C99 H99 119.2
C101 C100 C99 119.0(5)
C101 C100 H100 120.5
C99 C100 H100 120.5
C100 C101 C102 121.5(6)
C100 C101 H101 119.3
C102 C101 H101 119.3
C101 C102 C103 119.2(6)
C101 C102 H102 120.4
C103 C102 H102 120.4
C98 C103 C102 119.6(5)
C98 C103 H103 120.2
C102 C103 H103 120.2
C105 C104 C96 125.9(3)
C105 C104 H104 117.1
C96 C104 H104 117.1
C104 C105 C106 125.5(4)
C104 C105 H105 117.3
C106 C105 H105 117.3
O17 C106 O18 122.6(4)
O17 C106 C105 125.0(4)
O18 C106 C105 112.3(3)
C108 C107 O18 111.7(6)
C108 C107 H10A 109.3
O18 C107 H10A 109.3
C108 C107 H10B 109.3
O18 C107 H10B 109.3
H10A C107 H10B 107.9
C107 C108 H10C 109.5
C107 C108 H10D 109.5
H10C C108 H10D 109.5
C107 C108 H10E 109.5
H10C C108 H10E 109.5
H10D C108 H10E 109.5
C5 N1 C6 122.0(2)
C5 N1 H1 119.0
C6 N1 H1 119.0
C9 N2 C10 122.3(2)
C9 N2 H2 118.8
C10 N2 H2 118.8
C20 N3 C21 122.1(2)
C20 N3 H3 118.9
C21 N3 H3 118.9
C26 N4 C27 121.4(2)
C26 N4 H4 119.3
C27 N4 H4 119.3
C37 N5 C38 123.8(2)
C37 N5 H5 118.1
C38 N5 H5 118.1
C41 N6 C42 124.5(2)
C41 N6 H6 117.7
C42 N6 H6 117.7
C59 N7 C60 122.2(2)
C59 N7 H7 118.9
C60 N7 H7 118.9
C63 N8 C64 121.7(2)
C63 N8 H8 119.1
C64 N8 H8 119.1
C74 N9 C75 121.9(2)
C74 N9 H9 119.0
C75 N9 H9 119.0
C80 N10 C81 121.2(2)
C80 N10 H10F 119.4
C81 N10 H10F 119.4
C91 N11 C92 123.1(2)
C91 N11 H11 118.5
C92 N11 H11 118.5
C95 N12 C96 124.7(2)
C95 N12 H12 117.7
C96 N12 H12 117.7
C5 O1 C1 121.1(2)
C52 O9 C53 117.5(4)
C59 O10 C55 120.8(2)
C106 O18 C107 113.8(4)
O12 C63 N8 122.1(2)
O12 C63 C60 121.0(3)
N8 C63 C60 116.8(2)

loop_
_geom_bond_atom_site_label_1
_geom_bond_atom_site_label_2
_geom_bond_distance
C1 O1 1.458(4)
C1 C4 1.496(5)
C1 C2 1.516(5)
C1 C3 1.522(4)
C2 H2A 0.9600
C2 H2B 0.9600
C2 H2C 0.9600
C3 H3A 0.9600
C3 H3B 0.9600
C3 H3C 0.9600
C4 H4A 0.9600
C4 H4B 0.9600
C4 H4C 0.9600
C5 O2 1.212(3)
C5 N1 1.331(4)
C5 O1 1.352(3)
C6 N1 1.471(3)
C6 C7 1.511(4)
C6 C8 1.517(5)
C6 C9 1.533(4)
C7 H7A 0.9600
C7 H7B 0.9600
C7 H7C 0.9600
C8 H8A 0.9600
C8 H8B 0.9600
C8 H8C 0.9600
C9 O3 1.234(3)
C9 N2 1.334(4)
C10 N2 1.449(4)
C10 C18 1.515(5)
C10 C11 1.545(4)
C10 H10 0.9800
C11 C12 1.491(5)
C11 H11A 0.9700
C11 H11B 0.9700
C12 C17 1.363(5)
C12 C13 1.389(5)
C13 C14 1.392(6)
C13 H13 0.9300
C14 C15 1.377(7)
C14 H14 0.9300
C15 C16 1.371(7)
C15 H15 0.9300
C16 C17 1.411(7)
C16 H16 0.9300
C17 H17 0.9300
C18 C19 1.526(5)
C18 H18A 0.9700
C18 H18B 0.9700
C19 C20 1.492(4)
C19 H19A 0.9700
C19 H19B 0.9700
C20 O4 1.235(3)
C20 N3 1.342(4)
C21 N3 1.443(4)
C21 C22 1.495(5)
C21 C26 1.521(4)
C21 H21 0.9800
C22 C23 1.508(7)
C22 H22A 0.9700
C22 H22B 0.9700
C23 C25 1.532(9)
C23 C24 1.585(10)
C23 H23 0.9800
C24 H24A 0.9600
C24 H24B 0.9600
C24 H24C 0.9600
C25 H25A 0.9600
C25 H25B 0.9600
C25 H25C 0.9600
C26 O5 1.225(3)
C26 N4 1.326(4)
C27 N4 1.454(4)
C27 C35 1.527(5)
C27 C28 1.534(5)
C27 H27 0.9800
C28 C29 1.482(6)
C28 H28A 0.9700
C28 H28B 0.9700
C29 C30 1.348(5)
C29 C34 1.377(6)
C30 C31 1.370(7)
C30 H30 0.9300
C31 C32 1.352(8)
C31 H31 0.9300
C32 C33 1.404(8)
C32 H32 0.9300
C33 C34 1.361(7)
C33 H33 0.9300
C34 H34 0.9300
C35 C36 1.505(5)
C35 H35A 0.9700
C35 H35B 0.9700
C36 C37 1.498(4)
C36 H36A 0.9700
C36 H36B 0.9700
C37 O6 1.236(3)
C37 N5 1.324(4)
C38 N5 1.460(4)
C38 C40 1.512(4)
C38 C39 1.519(5)
C38 C41 1.526(4)
C39 H39A 0.9600
C39 H39B 0.9600
C39 H39C 0.9600
C40 H40A 0.9600
C40 H40B 0.9600
C40 H40C 0.9600
C41 O7 1.242(3)
C41 N6 1.314(4)
C42 N6 1.445(4)
C42 C50 1.496(5)
C42 C43 1.530(5)
C42 H42 0.9800
C43 C44 1.501(6)
C43 H43A 0.9700
C43 H43B 0.9700
C44 C45 1.361(5)
C44 C49 1.409(6)
C45 C46 1.394(7)
C45 H45 0.9300
C46 C47 1.344(7)
C46 H46 0.9300
C47 C48 1.376(7)
C47 H47 0.9300
C48 C49 1.356(7)
C48 H48 0.9300
C49 H49 0.9300
C50 C51 1.299(5)
C50 H50 0.9300
C51 C52 1.449(5)
C51 H51 0.9300
C52 O8 1.200(4)
C52 O9 1.327(5)
C53 C54 1.375(8)
C53 O9 1.443(5)
C53 H53A 0.9700
C53 H53B 0.9700
C54 H54A 0.9600
C54 H54B 0.9600
C54 H54C 0.9600
C55 O10 1.479(4)
C55 C58 1.498(5)
C55 C56 1.511(4)
C55 C57 1.516(5)
C56 H56A 0.9600
C56 H56B 0.9600
C56 H56C 0.9600
C57 H57A 0.9600
C57 H57B 0.9600
C57 H57C 0.9600
C58 H58A 0.9600
C58 H58B 0.9600
C58 H58C 0.9600
C59 O11 1.216(3)
C59 N7 1.319(4)
C59 O10 1.343(3)
C60 N7 1.463(3)
C60 C61 1.518(5)
C60 C62 1.522(4)
C60 C63 1.545(4)
C61 H61A 0.9600
C61 H61B 0.9600
C61 H61C 0.9600
C62 H62A 0.9600
C62 H62B 0.9600
C62 H62C 0.9600
C64 N8 1.464(3)
C64 C72 1.513(4)
C64 C65 1.534(4)
C64 H64 0.9800
C65 C66 1.501(5)
C65 H65A 0.9700
C65 H65B 0.9700
C66 C67 1.357(6)
C66 C71 1.361(5)
C67 C68 1.420(8)
C67 H67 0.9300
C68 C69 1.375(10)
C68 H68 0.9300
C69 C70 1.309(9)
C69 H69 0.9300
C70 C71 1.380(7)
C70 H70 0.9300
C71 H71 0.9300
C72 C73 1.523(4)
C72 H72A 0.9700
C72 H72B 0.9700
C73 C74 1.501(4)
C73 H73A 0.9700
C73 H73B 0.9700
C74 O13 1.226(3)
C74 N9 1.332(4)
C75 N9 1.450(4)
C75 C80 1.511(4)
C75 C76 1.532(4)
C75 H75 0.9800
C76 C77 1.488(5)
C76 H76A 0.9700
C76 H76B 0.9700
C77 C78 1.509(6)
C77 C79 1.533(7)
C77 H77 0.9800
C78 H78A 0.9600
C78 H78B 0.9600
C78 H78C 0.9600
C79 H79A 0.9600
C79 H79B 0.9600
C79 H79C 0.9600
C80 O14 1.232(3)
C80 N10 1.325(4)
C81 N10 1.464(4)
C81 C89 1.517(4)
C81 C82 1.521(5)
C81 H81 0.9800
C82 C83 1.520(6)
C82 H82A 0.9700
C82 H82B 0.9700
C83 C88 1.361(5)
C83 C84 1.384(6)
C84 C85 1.389(7)
C84 H84 0.9300
C85 C86 1.352(7)
C85 H85 0.9300
C86 C87 1.356(7)
C86 H86 0.9300
C87 C88 1.373(6)
C87 H87 0.9300
C88 H88 0.9300
C89 C90 1.517(5)
C89 H89A 0.9700
C89 H89B 0.9700
C90 C91 1.506(4)
C90 H90A 0.9700
C90 H90B 0.9700
C91 O15 1.228(3)
C91 N11 1.338(4)
C92 N11 1.465(4)
C92 C94 1.521(4)
C92 C95 1.524(4)
C92 C93 1.537(4)
C93 H93A 0.9600
C93 H93B 0.9600
C93 H93C 0.9600
C94 H94A 0.9600
C94 H94B 0.9600
C94 H94C 0.9600
C95 O16 1.235(3)
C95 N12 1.325(4)
C96 N12 1.441(4)
C96 C104 1.503(5)
C96 C97 1.537(5)
C96 H96 0.9800
C97 C98 1.505(6)
C97 H97A 0.9700
C97 H97B 0.9700
C98 C99 1.359(6)
C98 C103 1.358(6)
C99 C100 1.368(7)
C99 H99 0.9300
C100 C101 1.332(8)
C100 H100 0.9300
C101 C102 1.363(8)
C101 H101 0.9300
C102 C103 1.393(8)
C102 H102 0.9300
C103 H103 0.9300
C104 C105 1.292(5)
C104 H104 0.9300
C105 C106 1.466(6)
C105 H105 0.9300
C106 O17 1.187(4)
C106 O18 1.335(5)
C107 C108 1.359(9)
C107 O18 1.502(6)
C107 H10A 0.9700
C107 H10B 0.9700
C108 H10C 0.9600
C108 H10D 0.9600
C108 H10E 0.9600
N1 H1 0.8600
N2 H2 0.8600
N3 H3 0.8600
N4 H4 0.8600
N5 H5 0.8600
N6 H6 0.8600
N7 H7 0.8600
N8 C63 1.327(4)
N8 H8 0.8600
N9 H9 0.8600
N10 H10F 0.8600
N11 H11 0.8600
N12 H12 0.8600
O12 C63 1.231(3)
